data_7705284
loop_
_publ_author_name
'Guo, Yuan-Yuan'
'Lightfoot, Philip'

_publ_section_title
;
 Structural diversity of lead halide chain compounds, APbX<sub>3</sub>,
 templated by isomeric molecular cations.
;
_journal_issue 36
_journal_name_full 'Dalton transactions (Cambridge, England : 2003)'
_journal_page_first 12767
_journal_page_last 12775
_journal_paper_doi 10.1039/d0dt02782k
_journal_volume 49
_journal_year 2020
_chemical_formula_moiety 'Br3 Pb, C9 H8 N'
_chemical_formula_sum 'C9 H8 Br3 N Pb'
_chemical_formula_weight 577.08
_space_group_crystal_system monoclinic
_space_group_IT_number 14
_space_group_name_Hall '-P 2yn'
_space_group_name_H-M_alt 'P 1 21/n 1'
_atom_sites_solution_hydrogens geom
_atom_sites_solution_primary dual
_atom_sites_solution_secondary dual
_audit_creation_method SHELXL-2018/3
_audit_update_record
;
2020-08-07 deposited with the CCDC.	2020-08-27 downloaded from the CCDC.
;
_cell_angle_alpha 90
_cell_angle_beta 98.941(6)
_cell_angle_gamma 90
_cell_formula_units_Z 4
_cell_length_a 4.3397(2)
_cell_length_b 22.5309(17)
_cell_length_c 13.0048(10)
_cell_measurement_reflns_used 951
_cell_measurement_temperature 173(2)
_cell_measurement_theta_max 27.5
_cell_measurement_theta_min 2.4
_cell_volume 1256.12(15)
_computing_molecular_graphics 'Ortep for Windows (Farrugia, 2012)'
_computing_publication_material 'WinGX publication routines (Farrugia, 2012)'
_computing_structure_refinement 'SHELXL-2018/3 (Sheldrick, 2018)'
_computing_structure_solution 'SHELXT-2018/2 (Sheldrick, 2015)'
_diffrn_ambient_temperature 173(2)
_diffrn_measured_fraction_theta_full 0.993
_diffrn_measured_fraction_theta_max 0.993
_diffrn_measurement_device_type
;
Rigaku Mercury2 (2x2 bin mode)
;
_diffrn_radiation_type MoK\a
_diffrn_radiation_wavelength 0.71075
_diffrn_reflns_av_R_equivalents 0.1118
_diffrn_reflns_av_unetI/netI 0.0782
_diffrn_reflns_Laue_measured_fraction_full 0.993
_diffrn_reflns_Laue_measured_fraction_max 0.993
_diffrn_reflns_limit_h_max 5
_diffrn_reflns_limit_h_min -5
_diffrn_reflns_limit_k_max 26
_diffrn_reflns_limit_k_min -26
_diffrn_reflns_limit_l_max 15
_diffrn_reflns_limit_l_min -15
_diffrn_reflns_number 9972
_diffrn_reflns_point_group_measured_fraction_full 0.993
_diffrn_reflns_point_group_measured_fraction_max 0.993
_diffrn_reflns_theta_full 24.994
_diffrn_reflns_theta_max 24.994
_diffrn_reflns_theta_min 2.405
_diffrn_source 'Sealed Tube'
_exptl_absorpt_coefficient_mu 22.937
_exptl_absorpt_correction_T_max 1
_exptl_absorpt_correction_T_min 0.385
_exptl_absorpt_correction_type multi-scan
_exptl_crystal_colour Colorless
_exptl_crystal_density_diffrn 3.052
_exptl_crystal_density_method 'not measured'
_exptl_crystal_description Prism
_exptl_crystal_F_000 1024
_exptl_crystal_size_max 0.25
_exptl_crystal_size_mid 0.06
_exptl_crystal_size_min 0.04
_refine_diff_density_max 1.955
_refine_diff_density_min -1.922
_refine_diff_density_rms 0.317
_refine_ls_extinction_method none
_refine_ls_goodness_of_fit_ref 0.944
_refine_ls_hydrogen_treatment constr
_refine_ls_matrix_type full
_refine_ls_number_parameters 127
_refine_ls_number_reflns 2192
_refine_ls_number_restraints 0
_refine_ls_restrained_S_all 0.944
_refine_ls_R_factor_all 0.0408
_refine_ls_R_factor_gt 0.0349
_refine_ls_shift/su_max 0.002
_refine_ls_shift/su_mean 0.000
_refine_ls_structure_factor_coef Fsqd
_refine_ls_weighting_details 'w=1/[\s^2^(Fo^2^)+(0.0249P)^2^] where P=(Fo^2^+2Fc^2^)/3'
_refine_ls_weighting_scheme calc
_refine_ls_wR_factor_gt 0.0767
_refine_ls_wR_factor_ref 0.0780
_reflns_Friedel_coverage 0.000
_reflns_number_gt 1786
_reflns_number_total 2192
_reflns_threshold_expression 'I > 2\s(I)'
_cod_data_source_file d0dt02782k2.cif
_cod_data_source_block shelx_CCDC2
_cod_depositor_comments
;
The following automatic conversions were performed:

data item '_exptl_absorpt_correction_type' value 'Multi-scan' was
changed to 'multi-scan' in accordance with the
/home/data/users/saulius/crontab/automatic-downloads/rss-feeds/RSC/lib/dictionaries/cif_core.dic
dictionary named 'cif_core.dic' version 2.4.2 last updated on
2011-04-26.

Automatic conversion script
Id: cif_fix_values 7556 2019-12-06 15:28:31Z antanas 

 Adding full bibliography for 7705282--7705287.cif.
;
_cod_original_sg_symbol_H-M 'P 21/n'
_cod_database_code 7705284
_shelx_shelxl_version_number 2018/3
_shelx_space_group_comment
;
The symmetry employed for this shelxl refinement is uniquely defined
by the following loop, which should always be used as a source of
symmetry information in preference to the above space-group names.
They are only intended as comments.
;

loop_
_space_group_symop_operation_xyz
'x, y, z'
'-x+1/2, y+1/2, -z+1/2'
'-x, -y, -z'
'x-1/2, -y-1/2, z-1/2'

loop_
_atom_site_label
_atom_site_type_symbol
_atom_site_fract_x
_atom_site_fract_y
_atom_site_fract_z
_atom_site_U_iso_or_equiv
_atom_site_adp_type
_atom_site_occupancy
_atom_site_site_symmetry_order
_atom_site_calc_flag
_atom_site_refinement_flags_posn
_atom_site_refinement_flags_adp
_atom_site_refinement_flags_occupancy
_atom_site_disorder_assembly
_atom_site_disorder_group
Pb1 Pb 0.70354(7) 0.53244(2) 0.85783(2) 0.01841(13) Uani 1 1 d . . . . .
Br1 Br 0.6147(2) 0.51049(4) 0.64144(6) 0.0257(2) Uani 1 1 d . . . . .
Br2 Br 1.19312(19) 0.62341(4) 0.82805(7) 0.0246(2) Uani 1 1 d . . . . .
Br3 Br 0.2259(2) 0.43924(4) 0.89208(7) 0.0243(2) Uani 1 1 d . . . . .
N1 N 0.1926(18) 0.6185(3) 0.5147(6) 0.0308(18) Uani 1 1 d . . . . .
H1 H 0.262316 0.588990 0.553524 0.037 Uiso 1 1 calc R U . . .
C1 C -0.029(2) 0.6082(5) 0.4360(9) 0.041(3) Uani 1 1 d . . . . .
H2 H -0.105110 0.569920 0.423492 0.049 Uiso 1 1 calc R U . . .
C2 C -0.149(2) 0.6545(5) 0.3709(8) 0.042(3) Uani 1 1 d . . . . .
H3 H -0.303123 0.647226 0.314081 0.050 Uiso 1 1 calc R U . . .
C3 C -0.039(2) 0.7112(5) 0.3917(7) 0.033(2) Uani 1 1 d . . . . .
H4 H -0.121032 0.742520 0.349593 0.040 Uiso 1 1 calc R U . . .
C4 C 0.198(2) 0.7219(4) 0.4759(7) 0.028(2) Uani 1 1 d . . . . .
C5 C 0.323(2) 0.7786(4) 0.5017(8) 0.037(2) Uani 1 1 d . . . . .
H5 H 0.244243 0.811407 0.462791 0.044 Uiso 1 1 calc R U . . .
C6 C 0.560(2) 0.7859(5) 0.5832(9) 0.041(3) Uani 1 1 d . . . . .
H6 H 0.643761 0.823403 0.599156 0.049 Uiso 1 1 calc R U . . .
C7 C 0.675(2) 0.7365(4) 0.6424(8) 0.033(2) Uani 1 1 d . . . . .
H7 H 0.836023 0.742102 0.697797 0.040 Uiso 1 1 calc R U . . .
C8 C 0.561(2) 0.6807(4) 0.6223(7) 0.029(2) Uani 1 1 d . . . . .
H8 H 0.641893 0.648582 0.662700 0.035 Uiso 1 1 calc R U . . .
C9 C 0.319(2) 0.6733(4) 0.5388(7) 0.0238(19) Uani 1 1 d . . . . .

loop_
_atom_site_aniso_label
_atom_site_aniso_U_11
_atom_site_aniso_U_22
_atom_site_aniso_U_33
_atom_site_aniso_U_23
_atom_site_aniso_U_13
_atom_site_aniso_U_12
Pb1 0.01573(18) 0.0223(2) 0.01753(18) 0.00087(13) 0.00349(12) -0.00078(13)
Br1 0.0308(5) 0.0264(5) 0.0192(4) -0.0022(3) 0.0015(3) 0.0059(4)
Br2 0.0200(4) 0.0224(4) 0.0320(5) -0.0005(4) 0.0060(3) -0.0016(3)
Br3 0.0255(4) 0.0214(4) 0.0261(4) 0.0014(4) 0.0044(3) -0.0024(4)
N1 0.027(4) 0.025(4) 0.043(5) 0.007(4) 0.011(4) 0.007(3)
C1 0.032(6) 0.030(6) 0.063(7) -0.008(5) 0.018(5) 0.005(5)
C2 0.026(5) 0.063(8) 0.035(6) -0.013(5) 0.004(4) 0.011(5)
C3 0.030(5) 0.040(6) 0.033(5) 0.005(5) 0.013(4) 0.012(4)
C4 0.028(5) 0.028(5) 0.033(5) 0.011(4) 0.017(4) 0.010(4)
C5 0.046(6) 0.021(5) 0.048(6) 0.017(5) 0.023(5) 0.011(4)
C6 0.038(6) 0.021(5) 0.065(7) 0.000(5) 0.013(5) 0.006(4)
C7 0.025(5) 0.044(6) 0.033(5) -0.005(5) 0.011(4) 0.002(4)
C8 0.034(5) 0.027(5) 0.030(5) 0.009(4) 0.020(4) 0.005(4)
C9 0.027(5) 0.020(4) 0.028(5) 0.007(4) 0.017(4) 0.011(4)

loop_
_atom_type_symbol
_atom_type_description
_atom_type_scat_dispersion_real
_atom_type_scat_dispersion_imag
_atom_type_scat_source
Pb Pb -3.3944 10.1111 'International Tables Vol C Tables 4.2.6.8 and 6.1.1.4'
Br Br -0.2901 2.4595 'International Tables Vol C Tables 4.2.6.8 and 6.1.1.4'
N N 0.0061 0.0033 'International Tables Vol C Tables 4.2.6.8 and 6.1.1.4'
C C 0.0033 0.0016 'International Tables Vol C Tables 4.2.6.8 and 6.1.1.4'
H H 0.0000 0.0000 'International Tables Vol C Tables 4.2.6.8 and 6.1.1.4'

loop_
_geom_angle_atom_site_label_1
_geom_angle_atom_site_label_2
_geom_angle_atom_site_label_3
_geom_angle
_geom_angle_site_symmetry_1
_geom_angle_site_symmetry_3
_geom_angle_publ_flag
Br1 Pb1 Br2 90.42(3) . 1_455 ?
Br1 Pb1 Br2 88.91(3) . . ?
Br2 Pb1 Br2 92.28(2) 1_455 . ?
Br1 Pb1 Br3 91.97(3) . . ?
Br2 Pb1 Br3 89.10(2) 1_455 . ?
Br2 Pb1 Br3 178.36(3) . . ?
Br1 Pb1 Br3 90.47(3) . 1_655 ?
Br2 Pb1 Br3 179.09(3) 1_455 1_655 ?
Br2 Pb1 Br3 87.97(2) . 1_655 ?
Br3 Pb1 Br3 90.64(2) . 1_655 ?
Pb1 Br2 Pb1 92.28(2) 1_655 . ?
Pb1 Br3 Pb1 90.64(2) . 1_455 ?
C1 N1 C9 123.8(9) . . ?
N1 C1 C2 120.2(10) . . ?
C3 C2 C1 119.2(9) . . ?
C2 C3 C4 120.3(9) . . ?
C3 C4 C5 123.5(9) . . ?
C3 C4 C9 118.6(9) . . ?
C5 C4 C9 117.9(9) . . ?
C6 C5 C4 120.7(9) . . ?
C5 C6 C7 119.5(10) . . ?
C8 C7 C6 122.7(9) . . ?
C7 C8 C9 117.8(9) . . ?
N1 C9 C8 120.8(8) . . ?
N1 C9 C4 117.7(8) . . ?
C8 C9 C4 121.5(9) . . ?

loop_
_geom_bond_atom_site_label_1
_geom_bond_atom_site_label_2
_geom_bond_distance
_geom_bond_site_symmetry_2
_geom_bond_publ_flag
Pb1 Br1 2.8241(9) . ?
Pb1 Br2 2.9985(9) 1_455 ?
Pb1 Br2 3.0201(9) . ?
Pb1 Br3 3.0317(9) . ?
Pb1 Br3 3.0713(9) 1_655 ?
N1 C1 1.310(14) . ?
N1 C9 1.368(12) . ?
C1 C2 1.394(15) . ?
C2 C3 1.376(15) . ?
C3 C4 1.400(14) . ?
C4 C5 1.408(14) . ?
C4 C9 1.419(12) . ?
C5 C6 1.366(15) . ?
C6 C7 1.401(14) . ?
C7 C8 1.362(13) . ?
C8 C9 1.399(13) . ?

loop_
_geom_hbond_atom_site_label_D
_geom_hbond_atom_site_label_H
_geom_hbond_atom_site_label_A
_geom_hbond_distance_DH
_geom_hbond_distance_HA
_geom_hbond_distance_DA
_geom_hbond_angle_DHA
_geom_hbond_site_symmetry_A
_geom_hbond_publ_flag
N1 H1 Br1 0.86 2.50 3.324(8) 161.9 . yes

loop_
_geom_torsion_atom_site_label_1
_geom_torsion_atom_site_label_2
_geom_torsion_atom_site_label_3
_geom_torsion_atom_site_label_4
_geom_torsion
_geom_torsion_site_symmetry_1
_geom_torsion_site_symmetry_2
_geom_torsion_site_symmetry_3
_geom_torsion_site_symmetry_4
_geom_torsion_publ_flag
C9 N1 C1 C2 -0.1(15) . . . . ?
N1 C1 C2 C3 -1.4(15) . . . . ?
C1 C2 C3 C4 1.4(14) . . . . ?
C2 C3 C4 C5 179.7(9) . . . . ?
C2 C3 C4 C9 0.0(13) . . . . ?
C3 C4 C5 C6 -178.1(10) . . . . ?
C9 C4 C5 C6 1.6(14) . . . . ?
C4 C5 C6 C7 -0.9(15) . . . . ?
C5 C6 C7 C8 0.1(16) . . . . ?
C6 C7 C8 C9 -0.1(14) . . . . ?
C1 N1 C9 C8 -178.1(9) . . . . ?
C1 N1 C9 C4 1.5(13) . . . . ?
C7 C8 C9 N1 -179.6(8) . . . . ?
C7 C8 C9 C4 0.8(13) . . . . ?
C3 C4 C9 N1 -1.5(12) . . . . ?
C5 C4 C9 N1 178.8(8) . . . . ?
C3 C4 C9 C8 178.2(8) . . . . ?
C5 C4 C9 C8 -1.6(13) . . . . ?
